data_4347664
loop_
_publ_author_name
'Kucheriv, Olesia I.'
'Shylin, Sergii I.'
'Ksenofontov, Vadim'
'Dechert, Sebastian'
'Haukka, Matti'
'Fritsky, Igor O.'
'Gural'skiy, Il'ya A.'

_publ_section_title
;
 Spin Crossover in Fe(II)-M(II) Cyanoheterobimetallic Frameworks (M = Ni,
 Pd, Pt) with 2-Substituted Pyrazines.
;
_journal_issue 10
_journal_name_full 'Inorganic chemistry'
_journal_page_first 4906
_journal_page_last 4914
_journal_paper_doi 10.1021/acs.inorgchem.6b00446
_journal_volume 55
_journal_year 2016
_chemical_formula_moiety 'C8 H5 Fe I N6 O Pd'
_chemical_formula_sum 'C8 H5 Fe I N6 O Pd'
_chemical_formula_weight 490.33
_space_group_IT_number 62
_space_group_name_Hall '-P 2ac 2n'
_space_group_name_H-M_alt 'P n m a'
_symmetry_cell_setting orthorhombic
_symmetry_space_group_name_Hall '-P 2ac 2n'
_symmetry_space_group_name_H-M 'P n m a'
_atom_sites_solution_hydrogens geom
_atom_sites_solution_primary direct
_atom_sites_solution_secondary difmap
_audit_creation_method SHELXL-97
_cell_angle_alpha 90.00
_cell_angle_beta 90.00
_cell_angle_gamma 90.00
_cell_formula_units_Z 4
_cell_length_a 12.9755(2)
_cell_length_b 7.53780(13)
_cell_length_c 13.2172(3)
_cell_measurement_reflns_used 7267
_cell_measurement_temperature 170(2)
_cell_measurement_theta_max 30.6190
_cell_measurement_theta_min 3.4450
_cell_volume 1292.73(4)
_computing_cell_refinement
;
CrysAlisPro, Agilent Technologies,
Version 1.171.36.24 (release 03-12-2012 CrysAlis171 .NET)
(compiled Dec  3 2012,18:21:49)
;
_computing_data_collection
;
CrysAlisPro, Agilent Technologies,
Version 1.171.36.24 (release 03-12-2012 CrysAlis171 .NET)
(compiled Dec  3 2012,18:21:49)
;
_computing_data_reduction
;
CrysAlisPro, Agilent Technologies,
Version 1.171.36.24 (release 03-12-2012 CrysAlis171 .NET)
(compiled Dec  3 2012,18:21:49)
;
_computing_molecular_graphics 'CrystaMaker (CrystalMaker Software ltd., 2011)'
_computing_publication_material 'SHELXL-97 (Sheldrick, 2008)'
_computing_structure_refinement 'SHELXL-97 (Sheldrick, 2008)'
_computing_structure_solution 'SUPERFLIP (Palatinus & Chapuis, 2007)'
_diffrn_ambient_temperature 170(2)
_diffrn_detector_area_resol_mean 16.0107
_diffrn_measured_fraction_theta_full 0.994
_diffrn_measured_fraction_theta_max 0.994
_diffrn_measurement_device '\k-geometry diffractometer'
_diffrn_measurement_device_type 'SuperNova, Single source (Mo) at offset, Eos'
_diffrn_measurement_method '\f scans and \w scans with \k offset'
_diffrn_radiation_monochromator mirror
_diffrn_radiation_source 'SuperNova (Mo) X-ray micro-source'
_diffrn_radiation_type MoK\a
_diffrn_radiation_wavelength 0.71073
_diffrn_reflns_av_R_equivalents 0.0169
_diffrn_reflns_av_sigmaI/netI 0.0114
_diffrn_reflns_limit_h_max 15
_diffrn_reflns_limit_h_min -17
_diffrn_reflns_limit_k_max 10
_diffrn_reflns_limit_k_min -9
_diffrn_reflns_limit_l_max 17
_diffrn_reflns_limit_l_min -18
_diffrn_reflns_number 11404
_diffrn_reflns_theta_full 29.00
_diffrn_reflns_theta_max 29.00
_diffrn_reflns_theta_min 3.11
_exptl_absorpt_coefficient_mu 4.897
_exptl_absorpt_correction_T_max 0.6438
_exptl_absorpt_correction_T_min 0.3236
_exptl_absorpt_correction_type multi-scan
_exptl_absorpt_process_details
;
CrysAlisPro, Agilent Technologies,
Version 1.171.36.24 (release 03-12-2012 CrysAlis171 .NET)
(compiled Dec  3 2012,18:21:49)
Empirical absorption correction using spherical harmonics,
 implemented in SCALE3 ABSPACK scaling algorithm.
;
_exptl_crystal_colour yellow
_exptl_crystal_density_diffrn 2.519
_exptl_crystal_density_method 'not measured'
_exptl_crystal_description block
_exptl_crystal_F_000 912
_exptl_crystal_size_max 0.30
_exptl_crystal_size_mid 0.24
_exptl_crystal_size_min 0.10
_refine_diff_density_max 0.823
_refine_diff_density_min -0.826
_refine_diff_density_rms 0.112
_refine_ls_extinction_method none
_refine_ls_goodness_of_fit_ref 1.149
_refine_ls_hydrogen_treatment constr
_refine_ls_matrix_type full
_refine_ls_number_parameters 97
_refine_ls_number_reflns 1839
_refine_ls_number_restraints 0
_refine_ls_restrained_S_all 1.149
_refine_ls_R_factor_all 0.0178
_refine_ls_R_factor_gt 0.0163
_refine_ls_shift/su_max 0.001
_refine_ls_shift/su_mean 0.000
_refine_ls_structure_factor_coef Fsqd
_refine_ls_weighting_details 'calc w=1/[\s^2^(Fo^2^)+(0.0169P)^2^+1.6649P] where P=(Fo^2^+2Fc^2^)/3'
_refine_ls_weighting_scheme calc
_refine_ls_wR_factor_gt 0.0405
_refine_ls_wR_factor_ref 0.0413
_reflns_number_gt 1747
_reflns_number_total 1839
_reflns_threshold_expression >2sigma(I)
_cod_data_source_file ic6b00446_si_006.cif
_cod_data_source_block sh279
_cod_database_code 4347664

loop_
_symmetry_equiv_pos_as_xyz
'x, y, z'
'-x+1/2, -y, z+1/2'
'x+1/2, -y+1/2, -z+1/2'
'-x, y+1/2, -z'
'-x, -y, -z'
'x-1/2, y, -z-1/2'
'-x-1/2, y-1/2, z-1/2'
'x, -y-1/2, z'

loop_
_atom_site_label
_atom_site_type_symbol
_atom_site_fract_x
_atom_site_fract_y
_atom_site_fract_z
_atom_site_U_iso_or_equiv
_atom_site_adp_type
_atom_site_occupancy
_atom_site_symmetry_multiplicity
_atom_site_calc_flag
_atom_site_refinement_flags
I1 I 0.900412(18) 0.2500 0.408034(16) 0.02578(7) Uani 1 2 d S
Pd1 Pd 1.287931(15) 0.7500 0.781299(15) 0.01043(6) Uani 1 2 d S
Fe1 Fe 1.03027(3) 0.2500 0.85535(3) 0.00952(8) Uani 1 2 d S
O1 O 0.99548(19) 0.2500 1.01228(16) 0.0211(4) Uani 1 2 d S
H1A H 1.0440 0.2712 1.0610 0.032 Uiso 0.50 1 d PR
H1B H 0.9315 0.2913 1.0372 0.032 Uiso 0.50 1 d PR
N1 N 1.14402(13) 0.4545(2) 0.87126(13) 0.0170(3) Uani 1 1 d .
N2 N 0.91833(13) 0.4533(2) 0.82564(13) 0.0177(3) Uani 1 1 d .
N3 N 1.06594(19) 0.2500 0.68950(18) 0.0145(5) Uani 1 2 d S
N4 N 1.1148(2) 0.2500 0.48418(19) 0.0233(6) Uani 1 2 d S
C1 C 1.19860(15) 0.5624(3) 0.84225(14) 0.0136(3) Uani 1 1 d .
C2 C 0.87086(15) 0.5623(3) 0.78706(15) 0.0142(4) Uani 1 1 d .
C3 C 1.1642(2) 0.2500 0.6576(2) 0.0164(5) Uani 1 2 d S
H3 H 1.2183 0.2500 0.7060 0.020 Uiso 1 2 calc SR
C4 C 1.1880(3) 0.2500 0.5555(2) 0.0230(6) Uani 1 2 d S
H4 H 1.2583 0.2500 0.5355 0.028 Uiso 1 2 calc SR
C5 C 1.0182(2) 0.2500 0.5168(2) 0.0172(6) Uani 1 2 d S
C6 C 0.9924(2) 0.2500 0.6192(2) 0.0168(5) Uani 1 2 d S
H6 H 0.9220 0.2500 0.6389 0.020 Uiso 1 2 calc SR

loop_
_atom_site_aniso_label
_atom_site_aniso_U_11
_atom_site_aniso_U_22
_atom_site_aniso_U_33
_atom_site_aniso_U_23
_atom_site_aniso_U_13
_atom_site_aniso_U_12
I1 0.02968(12) 0.02767(12) 0.02001(10) 0.000 -0.01121(8) 0.000
Pd1 0.00893(10) 0.00791(9) 0.01444(10) 0.000 0.00199(7) 0.000
Fe1 0.00923(17) 0.00805(17) 0.01129(17) 0.000 -0.00005(13) 0.000
O1 0.0265(12) 0.0217(11) 0.0150(10) 0.000 0.0032(8) 0.000
N1 0.0162(8) 0.0154(8) 0.0193(8) 0.0002(7) -0.0006(6) -0.0044(7)
N2 0.0154(8) 0.0165(8) 0.0211(8) 0.0015(7) -0.0009(6) 0.0019(7)
N3 0.0167(12) 0.0152(11) 0.0117(10) 0.000 0.0001(9) 0.000
N4 0.0250(14) 0.0304(14) 0.0144(12) 0.000 0.0012(10) 0.000
C1 0.0131(8) 0.0132(9) 0.0145(8) -0.0021(7) -0.0005(7) 0.0006(7)
C2 0.0120(8) 0.0127(9) 0.0179(9) -0.0020(7) -0.0018(7) -0.0008(7)
C3 0.0144(13) 0.0194(14) 0.0155(13) 0.000 -0.0002(10) 0.000
C4 0.0195(15) 0.0330(17) 0.0164(14) 0.000 0.0027(11) 0.000
C5 0.0210(15) 0.0168(13) 0.0139(13) 0.000 -0.0044(10) 0.000
C6 0.0157(13) 0.0184(14) 0.0163(13) 0.000 -0.0004(10) 0.000

loop_
_atom_type_symbol
_atom_type_description
_atom_type_scat_dispersion_real
_atom_type_scat_dispersion_imag
_atom_type_scat_source
C C 0.0033 0.0016 'International Tables Vol C Tables 4.2.6.8 and 6.1.1.4'
H H 0.0000 0.0000 'International Tables Vol C Tables 4.2.6.8 and 6.1.1.4'
N N 0.0061 0.0033 'International Tables Vol C Tables 4.2.6.8 and 6.1.1.4'
O O 0.0106 0.0060 'International Tables Vol C Tables 4.2.6.8 and 6.1.1.4'
Fe Fe 0.3463 0.8444 'International Tables Vol C Tables 4.2.6.8 and 6.1.1.4'
I I -0.4742 1.8119 'International Tables Vol C Tables 4.2.6.8 and 6.1.1.4'
Pd Pd -0.9988 1.0072 'International Tables Vol C Tables 4.2.6.8 and 6.1.1.4'

loop_
_geom_angle_atom_site_label_1
_geom_angle_atom_site_label_2
_geom_angle_atom_site_label_3
_geom_angle
_geom_angle_site_symmetry_1
_geom_angle_site_symmetry_3
C2 Pd1 C2 90.40(11) 3_566 6_657
C2 Pd1 C1 176.32(8) 3_566 .
C2 Pd1 C1 89.62(8) 6_657 .
C2 Pd1 C1 89.62(8) 3_566 8_575
C2 Pd1 C1 176.32(8) 6_657 8_575
C1 Pd1 C1 90.12(11) . 8_575
O1 Fe1 N1 92.89(7) . .
O1 Fe1 N1 92.89(7) . 8_565
N1 Fe1 N1 91.90(10) . 8_565
O1 Fe1 N2 92.00(7) . .
N1 Fe1 N2 88.31(7) . .
N1 Fe1 N2 175.09(7) 8_565 .
O1 Fe1 N2 92.00(7) . 8_565
N1 Fe1 N2 175.09(7) . 8_565
N1 Fe1 N2 88.31(7) 8_565 8_565
N2 Fe1 N2 91.06(10) . 8_565
O1 Fe1 N3 179.65(9) . .
N1 Fe1 N3 87.35(7) . .
N1 Fe1 N3 87.35(6) 8_565 .
N2 Fe1 N3 87.76(7) . .
N2 Fe1 N3 87.76(7) 8_565 .
Fe1 O1 H1A 122.8 . .
Fe1 O1 H1B 121.8 . .
H1A O1 H1B 107.6 . .
C1 N1 Fe1 154.65(16) . .
C2 N2 Fe1 162.94(17) . .
C6 N3 C3 117.4(2) . .
C6 N3 Fe1 122.3(2) . .
C3 N3 Fe1 120.21(19) . .
C5 N4 C4 116.3(3) . .
N1 C1 Pd1 175.51(17) . .
N2 C2 Pd1 179.37(18) . 6_557
N3 C3 C4 121.2(3) . .
N3 C3 H3 119.4 . .
C4 C3 H3 119.4 . .
N4 C4 C3 121.9(3) . .
N4 C4 H4 119.1 . .
C3 C4 H4 119.1 . .
N4 C5 C6 122.9(3) . .
N4 C5 I1 117.8(2) . .
C6 C5 I1 119.4(2) . .
N3 C6 C5 120.4(3) . .
N3 C6 H6 119.8 . .
C5 C6 H6 119.8 . .

loop_
_geom_bond_atom_site_label_1
_geom_bond_atom_site_label_2
_geom_bond_distance
_geom_bond_site_symmetry_2
_geom_bond_publ_flag
I1 C5 2.098(3) . ?
Pd1 C2 1.994(2) 3_566 ?
Pd1 C2 1.994(2) 6_657 ?
Pd1 C1 1.998(2) . yes
Pd1 C1 1.998(2) 8_575 ?
Fe1 O1 2.123(2) . ?
Fe1 N1 2.1443(17) . yes
Fe1 N1 2.1443(17) 8_565 ?
Fe1 N2 2.1479(18) . yes
Fe1 N2 2.1479(18) 8_565 ?
Fe1 N3 2.240(2) . ?
O1 H1A 0.9148 . ?
O1 H1B 0.9453 . ?
N1 C1 1.145(3) . ?
N2 C2 1.146(3) . ?
N3 C6 1.332(4) . ?
N3 C3 1.342(4) . ?
N4 C5 1.326(4) . ?
N4 C4 1.338(4) . ?
C2 Pd1 1.994(2) 6_557 ?
C3 C4 1.385(4) . ?
C3 H3 0.9500 . ?
C4 H4 0.9500 . ?
C5 C6 1.394(4) . ?
C6 H6 0.9500 . ?

loop_
_geom_hbond_atom_site_label_D
_geom_hbond_atom_site_label_H
_geom_hbond_atom_site_label_A
_geom_hbond_distance_DH
_geom_hbond_distance_HA
_geom_hbond_distance_DA
_geom_hbond_angle_DHA
_geom_hbond_site_symmetry_A
_geom_hbond_publ_flag
O1 H1B N1 0.95 2.47 3.257(2) 140.8 5_767 yes
O1 H1A N2 0.91 2.61 3.293(2) 132.3 5_767 yes
